data_7713635
loop_
_publ_author_name
'Zhivkova, Tania'
'Culita, Daniela'
'Abudalleh, Abedulkadir'
'Dyakova, Lora'
'Mocanu, Teodora'
'Madalan, Augustin M.'
'Georgieva, Milena'
'Miloshev, George'
'Hanganu, Anamaria'
'Marinescu, Gabriela'
'Alexandrova, Radostina'

_publ_section_title
;
 Homo- and heterometallic complexes of Zn(II), {Zn(II)Au(I)}, and
 {Zn(II)Ag(I)} with pentadentate Schiff base ligands as promising
 anticancer agents
;
_journal_name_full 'Dalton Transactions'
_journal_paper_doi 10.1039/D3DT01749D
_journal_year 2023
_chemical_formula_moiety 'C19 H28 Ag N6 O2 Zn2, Cl O4'
_chemical_formula_sum 'C19 H28 Ag Cl N6 O6 Zn2'
_chemical_formula_weight 710.53
_space_group_crystal_system monoclinic
_space_group_IT_number 14
_space_group_name_Hall '-P 2ybc'
_space_group_name_H-M_alt 'P 1 21/c 1'
_atom_sites_solution_hydrogens mixed
_atom_sites_solution_primary dual
_audit_creation_date 2023-03-27
_audit_creation_method
;
Olex2 1.3
(compiled 2020.11.12 svn.r5f609507 for OlexSys, GUI svn.r6408)
;
_audit_update_record
;
2023-04-06 deposited with the CCDC.	2023-07-21 downloaded from the CCDC.
;
_cell_angle_alpha 90
_cell_angle_beta 104.756(5)
_cell_angle_gamma 90
_cell_formula_units_Z 4
_cell_length_a 15.9935(8)
_cell_length_b 15.8675(8)
_cell_length_c 10.9844(5)
_cell_measurement_reflns_used 8644
_cell_measurement_temperature 293(2)
_cell_measurement_theta_max 30.9020
_cell_measurement_theta_min 2.3910
_cell_volume 2695.6(2)
_computing_cell_refinement 'CrysAlisPro 1.171.42.73a (Rigaku OD, 2022)'
_computing_data_collection 'CrysAlisPro 1.171.42.73a (Rigaku OD, 2022)'
_computing_data_reduction 'CrysAlisPro 1.171.42.73a (Rigaku OD, 2022)'
_computing_molecular_graphics 'Olex2 1.3 (Dolomanov et al., 2009)'
_computing_publication_material 'Olex2 1.3 (Dolomanov et al., 2009)'
_computing_structure_refinement 'SHELXL 2018/3 (Sheldrick, 2015)'
_computing_structure_solution 'SHELXT 2018/2 (Sheldrick, 2018)'
_diffrn_ambient_temperature 293(2)
_diffrn_detector 'Hybrid Pixel Array Detector'
_diffrn_detector_area_resol_mean 10.0000
_diffrn_detector_type HyPix
_diffrn_measured_fraction_theta_full 0.991
_diffrn_measured_fraction_theta_max 0.987
_diffrn_measurement_details
;
List of Runs (angles in degrees, time in seconds):

  # Type    Start    End  Width  t~exp~   \w     \q     \k     \f   Frames
#--------------------------------------------------------------------------
  1  \w    -10.00  28.00   0.50   12.00    --   -4.82 -99.00 -30.00   76
  2  \w    -14.00  58.00   0.50   12.00    --   -4.82  37.00  60.00  144
  3  \w    -12.00  63.00   0.50   12.00    --    5.36  77.00 120.00  150
;
_diffrn_measurement_device 'four-circle diffractometer'
_diffrn_measurement_device_type 'XtaLAB Synergy, Single source at offset/far, HyPix'
_diffrn_measurement_method '\w scans'
_diffrn_orient_matrix_type 'CrysAlisPro convention (1999,Acta A55,543-557)'
_diffrn_orient_matrix_UB_11 0.0415826000
_diffrn_orient_matrix_UB_12 0.0082367000
_diffrn_orient_matrix_UB_13 0.0398862000
_diffrn_orient_matrix_UB_21 0.0095495000
_diffrn_orient_matrix_UB_22 -0.0437134000
_diffrn_orient_matrix_UB_23 0.0020544000
_diffrn_orient_matrix_UB_31 0.0167953000
_diffrn_orient_matrix_UB_32 0.0044616000
_diffrn_orient_matrix_UB_33 -0.0535184000
_diffrn_radiation_monochromator mirror
_diffrn_radiation_probe x-ray
_diffrn_radiation_type 'Mo K\a'
_diffrn_radiation_wavelength 0.71073
_diffrn_reflns_av_R_equivalents 0.0457
_diffrn_reflns_av_unetI/netI 0.0468
_diffrn_reflns_Laue_measured_fraction_full 0.991
_diffrn_reflns_Laue_measured_fraction_max 0.987
_diffrn_reflns_limit_h_max 19
_diffrn_reflns_limit_h_min -19
_diffrn_reflns_limit_k_max 19
_diffrn_reflns_limit_k_min -19
_diffrn_reflns_limit_l_max 13
_diffrn_reflns_limit_l_min -12
_diffrn_reflns_number 15664
_diffrn_reflns_point_group_measured_fraction_full 0.991
_diffrn_reflns_point_group_measured_fraction_max 0.987
_diffrn_reflns_theta_full 25.242
_diffrn_reflns_theta_max 25.999
_diffrn_reflns_theta_min 2.307
_diffrn_source 'micro-focus sealed X-ray tube'
_diffrn_source_type 'PhotonJet (Mo) X-ray Source'
_exptl_absorpt_coefficient_mu 2.627
_exptl_absorpt_correction_T_max 1.00000
_exptl_absorpt_correction_T_min 0.30761
_exptl_absorpt_correction_type multi-scan
_exptl_absorpt_process_details
;
CrysAlisPro 1.171.42.73a (Rigaku Oxford Diffraction, 2022)
Empirical absorption correction using spherical harmonics,
implemented in SCALE3 ABSPACK scaling algorithm.
;
_exptl_crystal_colour yellow
_exptl_crystal_colour_primary yellow
_exptl_crystal_density_diffrn 1.751
_exptl_crystal_description needle
_exptl_crystal_F_000 1424
_exptl_crystal_size_max 0.32
_exptl_crystal_size_mid 0.21
_exptl_crystal_size_min 0.18
_refine_diff_density_max 0.699
_refine_diff_density_min -0.615
_refine_diff_density_rms 0.111
_refine_ls_extinction_method none
_refine_ls_goodness_of_fit_ref 1.083
_refine_ls_hydrogen_treatment mixed
_refine_ls_matrix_type full
_refine_ls_number_parameters 358
_refine_ls_number_reflns 5229
_refine_ls_number_restraints 13
_refine_ls_restrained_S_all 1.082
_refine_ls_R_factor_all 0.0489
_refine_ls_R_factor_gt 0.0392
_refine_ls_shift/su_max 0.005
_refine_ls_shift/su_mean 0.000
_refine_ls_structure_factor_coef Fsqd
_refine_ls_weighting_details 'w=1/[\s^2^(Fo^2^)+(0.0682P)^2^] where P=(Fo^2^+2Fc^2^)/3'
_refine_ls_weighting_scheme calc
_refine_ls_wR_factor_gt 0.1105
_refine_ls_wR_factor_ref 0.1163
_reflns_Friedel_coverage 0.000
_reflns_number_gt 4216
_reflns_number_total 5229
_reflns_threshold_expression 'I > 2\s(I)'
_cod_data_source_file d3dt01749d2.cif
_cod_data_source_block zn_ag_dmen1_auto
_cod_database_code 7713635
_shelx_shelxl_version_number 2018/3
_shelx_space_group_comment
;
The symmetry employed for this shelxl refinement is uniquely defined
by the following loop, which should always be used as a source of
symmetry information in preference to the above space-group names.
They are only intended as comments.
;
_shelx_estimated_absorpt_t_max 0.649
_shelx_estimated_absorpt_t_min 0.487
_reflns_odcompleteness_completeness 98.53
_reflns_odcompleteness_iscentric 1
_reflns_odcompleteness_theta 26.32
_olex2_refinement_description
;
1. Fixed Uiso
 At 1.2 times of:
  All C(H) groups, All C(H,H) groups, All C(H,H,H,H) groups
 At 1.5 times of:
  All C(H,H,H) groups
2. Restrained distances
 H2-O2
 0.98 with sigma of 0.02
3. Uiso/Uaniso restraints and constraints
C16B \\sim C16A: within 1.7A with sigma of 0.04 and sigma for terminal atoms of
0.08 within 1.7A
C15B \\sim C15A: within 1.7A with sigma of 0.04 and sigma for terminal atoms of
0.08 within 1.7A
4. Others
 Sof(H13C)=Sof(H13D)=Sof(C14B)=Sof(H14C)=Sof(H14D)=Sof(C15B)=Sof(H15D)=
 Sof(H15E)=Sof(H15F)=Sof(C16B)=Sof(H16D)=Sof(H16E)=Sof(H16F)=1-FVAR(1)
 Sof(H13A)=Sof(H13B)=Sof(C14A)=Sof(H14A)=Sof(H14B)=Sof(C15A)=Sof(H15A)=
 Sof(H15B)=Sof(H15C)=Sof(C16A)=Sof(H16A)=Sof(H16B)=Sof(H16C)=FVAR(1)
5.a Secondary CH2 refined with riding coordinates:
 C9(H9A,H9B), C8(H8A,H8B), C13(H13A,H13B), C13(H13C,H13D), C14A(H14A,H14B),
 C14B(H14C,H14D)
5.b Aromatic/amide H refined with riding coordinates:
 C7(H7), C12(H12), C3(H3), C5(H5)
5.c Idealised Me refined as rotating group:
 C17(H17A,H17B,H17C), C10(H10A,H10B,H10C), C11(H11A,H11B,H11C), C15A(H15A,H15B,
 H15C), C16A(H16A,H16B,H16C), C15B(H15D,H15E,H15F), C16B(H16D,H16E,H16F)
;
_olex2_submission_special_instructions 'No special instructions were received'
_oxdiff_exptl_absorpt_empirical_details
;
Empirical correction (ABSPACK) includes:
- Absorption correction using spherical harmonics
- Frame scaling
;
_oxdiff_exptl_absorpt_empirical_full_max 2.061
_oxdiff_exptl_absorpt_empirical_full_min 0.373

loop_
_space_group_symop_operation_xyz
'x, y, z'
'-x, y+1/2, -z+1/2'
'-x, -y, -z'
'x, -y-1/2, z-1/2'

loop_
_atom_site_label
_atom_site_type_symbol
_atom_site_fract_x
_atom_site_fract_y
_atom_site_fract_z
_atom_site_U_iso_or_equiv
_atom_site_adp_type
_atom_site_occupancy
_atom_site_site_symmetry_order
_atom_site_calc_flag
_atom_site_refinement_flags_posn
_atom_site_refinement_flags_adp
_atom_site_refinement_flags_occupancy
_atom_site_disorder_assembly
_atom_site_disorder_group
Ag1 Ag 0.000000 0.500000 0.500000 0.07531(19) Uani 1 2 d S . P . .
Ag2 Ag 0.500000 0.500000 0.000000 0.0896(2) Uani 1 2 d S . P . .
Zn1 Zn 0.21018(2) 0.46600(3) 0.22503(3) 0.03846(13) Uani 1 1 d . . . . .
Zn2 Zn 0.33895(2) 0.60927(2) 0.31971(3) 0.03870(13) Uani 1 1 d . . . . .
Cl1 Cl 0.25786(10) 0.46141(9) 0.69984(12) 0.0828(4) Uani 1 1 d . . . . .
O2 O 0.31280(16) 0.49562(16) 0.3648(2) 0.0453(6) Uani 1 1 d D . . . .
O1 O 0.22074(16) 0.58959(16) 0.1857(2) 0.0527(6) Uani 1 1 d . . . . .
N4 N 0.29299(19) 0.7322(2) 0.3109(3) 0.0478(7) Uani 1 1 d . . . . .
N1 N 0.1475(2) 0.45768(19) 0.0318(3) 0.0469(7) Uani 1 1 d . . . . .
N2 N 0.23810(19) 0.33857(19) 0.1919(3) 0.0468(7) Uani 1 1 d . . . . .
N5 N 0.4329(2) 0.6604(2) 0.4812(3) 0.0564(8) Uani 1 1 d . . . . .
N6 N 0.4143(2) 0.5836(2) 0.2017(3) 0.0606(9) Uani 1 1 d . . . . .
N3 N 0.1125(2) 0.4555(3) 0.3095(3) 0.0625(9) Uani 1 1 d . . . . .
C1 C 0.1769(2) 0.6392(2) 0.0983(3) 0.0427(8) Uani 1 1 d . . . . .
C2 C 0.1803(2) 0.7278(2) 0.1128(3) 0.0449(8) Uani 1 1 d . . . . .
C7 C 0.1161(2) 0.5161(2) -0.0439(3) 0.0464(8) Uani 1 1 d . . . . .
H7 H 0.086078 0.500388 -0.124801 0.056 Uiso 1 1 calc R U . . .
C12 C 0.2340(2) 0.7678(2) 0.2251(3) 0.0483(8) Uani 1 1 d . . . . .
H12 H 0.224534 0.824882 0.235602 0.058 Uiso 1 1 calc R U . . .
C3 C 0.1309(2) 0.7797(2) 0.0191(4) 0.0508(9) Uani 1 1 d . . . . .
H3 H 0.132802 0.837677 0.031769 0.061 Uiso 1 1 calc R U . . .
C6 C 0.1228(2) 0.6061(2) -0.0160(3) 0.0435(8) Uani 1 1 d . . . . .
C4 C 0.0793(2) 0.7479(3) -0.0920(4) 0.0522(9) Uani 1 1 d . . . . .
C5 C 0.0770(2) 0.6625(3) -0.1073(3) 0.0502(9) Uani 1 1 d . . . . .
H5 H 0.043284 0.640504 -0.182307 0.060 Uiso 1 1 calc R U . . .
C18 C 0.0696(3) 0.4672(3) 0.3746(4) 0.0652(12) Uani 1 1 d . . . . .
C19 C 0.4458(3) 0.5545(3) 0.1319(4) 0.0693(12) Uani 1 1 d . . . . .
C9 C 0.1613(3) 0.3094(3) 0.0953(4) 0.0561(9) Uani 1 1 d . . . . .
H9A H 0.112665 0.304387 0.132476 0.067 Uiso 1 1 calc R U . . .
H9B H 0.172775 0.254222 0.065255 0.067 Uiso 1 1 calc R U . . .
C8 C 0.1388(3) 0.3702(3) -0.0141(4) 0.0638(11) Uani 1 1 d . . . . .
H8A H 0.177020 0.360971 -0.068665 0.077 Uiso 1 1 calc R U . . .
H8B H 0.079943 0.360279 -0.062660 0.077 Uiso 1 1 calc R U . . .
C13 C 0.3414(3) 0.7847(3) 0.4150(4) 0.0637(11) Uani 1 1 d . . . . .
H13A H 0.302895 0.824830 0.439570 0.076 Uiso 0.705(9) 1 calc R U P A 1
H13B H 0.386198 0.815784 0.389233 0.076 Uiso 0.705(9) 1 calc R U P A 1
H13C H 0.320939 0.775640 0.489895 0.076 Uiso 0.295(9) 1 calc R U P A 2
H13D H 0.334956 0.843939 0.392683 0.076 Uiso 0.295(9) 1 calc R U P A 2
C17 C 0.0273(3) 0.8049(3) -0.1947(4) 0.0705(12) Uani 1 1 d . . . . .
H17A H -0.020638 0.828212 -0.168164 0.106 Uiso 1 1 calc R U . . .
H17B H 0.006075 0.772911 -0.270384 0.106 Uiso 1 1 calc R U . . .
H17C H 0.063467 0.849786 -0.210284 0.106 Uiso 1 1 calc R U . . .
C10 C 0.3163(3) 0.3319(3) 0.1467(5) 0.0829(15) Uani 1 1 d . . . . .
H10A H 0.309881 0.365691 0.072370 0.124 Uiso 1 1 calc R U . . .
H10B H 0.325151 0.274125 0.127129 0.124 Uiso 1 1 calc R U . . .
H10C H 0.365086 0.351434 0.210752 0.124 Uiso 1 1 calc R U . . .
C11 C 0.2475(4) 0.2885(3) 0.3085(4) 0.0817(15) Uani 1 1 d . . . . .
H11A H 0.282977 0.318742 0.378539 0.123 Uiso 1 1 calc R U . . .
H11B H 0.274185 0.235384 0.299678 0.123 Uiso 1 1 calc R U . . .
H11C H 0.191557 0.278823 0.322851 0.123 Uiso 1 1 calc R U . . .
C14A C 0.3824(4) 0.7257(4) 0.5274(5) 0.0574(18) Uani 0.705(9) 1 d . . P A 1
H14A H 0.419862 0.757797 0.594858 0.069 Uiso 0.705(9) 1 calc R U P A 1
H14B H 0.337526 0.699588 0.559533 0.069 Uiso 0.705(9) 1 calc R U P A 1
C15A C 0.5080(6) 0.6954(7) 0.4541(12) 0.088(3) Uani 0.705(9) 1 d . U P A 1
H15A H 0.540279 0.651462 0.426772 0.132 Uiso 0.705(9) 1 calc R U P A 1
H15B H 0.543165 0.721433 0.528517 0.132 Uiso 0.705(9) 1 calc R U P A 1
H15C H 0.491160 0.736791 0.388754 0.132 Uiso 0.705(9) 1 calc R U P A 1
C16A C 0.4583(6) 0.5969(5) 0.5925(6) 0.077(2) Uani 0.705(9) 1 d . U P A 1
H16A H 0.406985 0.571544 0.606304 0.116 Uiso 0.705(9) 1 calc R U P A 1
H16B H 0.488617 0.626124 0.667261 0.116 Uiso 0.705(9) 1 calc R U P A 1
H16C H 0.494894 0.553922 0.572572 0.116 Uiso 0.705(9) 1 calc R U P A 1
C14B C 0.4368(9) 0.7570(9) 0.4378(15) 0.062(4) Uani 0.295(9) 1 d . . P A 2
H14C H 0.474417 0.790494 0.503284 0.074 Uiso 0.295(9) 1 calc R U P A 2
H14D H 0.456414 0.761076 0.361372 0.074 Uiso 0.295(9) 1 calc R U P A 2
C15B C 0.5250(13) 0.6459(18) 0.463(3) 0.099(10) Uani 0.295(9) 1 d . U P A 2
H15D H 0.533287 0.586961 0.450490 0.149 Uiso 0.295(9) 1 calc R U P A 2
H15E H 0.567254 0.664965 0.536466 0.149 Uiso 0.295(9) 1 calc R U P A 2
H15F H 0.531285 0.676923 0.390819 0.149 Uiso 0.295(9) 1 calc R U P A 2
C16B C 0.4194(19) 0.6482(18) 0.5939(19) 0.112(9) Uani 0.295(9) 1 d . U P A 2
H16D H 0.376016 0.686755 0.606192 0.168 Uiso 0.295(9) 1 calc R U P A 2
H16E H 0.472187 0.657459 0.657411 0.168 Uiso 0.295(9) 1 calc R U P A 2
H16F H 0.400091 0.591367 0.599872 0.168 Uiso 0.295(9) 1 calc R U P A 2
O3 O 0.2942(4) 0.4119(4) 0.6221(5) 0.153(2) Uani 1 1 d . . . . .
O6 O 0.1777(4) 0.4297(7) 0.6986(6) 0.197(4) Uani 1 1 d . . . . .
O4 O 0.2505(7) 0.5358(4) 0.6372(8) 0.233(4) Uani 1 1 d . . . . .
O5 O 0.3014(5) 0.4575(7) 0.8205(5) 0.220(4) Uani 1 1 d . . . . .
H2 H 0.303(3) 0.491(3) 0.446(3) 0.080(15) Uiso 1 1 d D . . . .

loop_
_atom_site_aniso_label
_atom_site_aniso_U_11
_atom_site_aniso_U_22
_atom_site_aniso_U_33
_atom_site_aniso_U_23
_atom_site_aniso_U_13
_atom_site_aniso_U_12
Ag1 0.0802(4) 0.0863(4) 0.0769(3) -0.0218(3) 0.0519(3) -0.0111(3)
Ag2 0.1463(6) 0.0653(4) 0.0887(4) 0.0085(3) 0.0876(4) 0.0310(3)
Zn1 0.0422(2) 0.0375(2) 0.0359(2) -0.00541(15) 0.01042(15) -0.00098(16)
Zn2 0.0396(2) 0.0392(2) 0.0376(2) -0.00898(16) 0.01048(16) 0.00051(16)
Cl1 0.1087(10) 0.0698(8) 0.0794(8) 0.0068(6) 0.0414(7) -0.0037(7)
O2 0.0505(14) 0.0468(15) 0.0358(12) 0.0012(10) 0.0060(10) -0.0020(11)
O1 0.0564(15) 0.0372(14) 0.0505(13) -0.0022(11) -0.0119(11) 0.0012(11)
N4 0.0479(16) 0.0427(18) 0.0505(16) -0.0134(14) 0.0084(13) 0.0028(13)
N1 0.0581(18) 0.0422(18) 0.0378(14) -0.0075(13) 0.0074(12) -0.0015(14)
N2 0.0510(16) 0.0391(17) 0.0487(15) -0.0041(13) 0.0099(13) -0.0002(13)
N5 0.0503(18) 0.050(2) 0.0616(19) -0.0181(15) 0.0014(14) 0.0034(15)
N6 0.079(2) 0.056(2) 0.0592(18) -0.0037(16) 0.0392(17) 0.0065(18)
N3 0.0525(19) 0.083(3) 0.0579(18) -0.0209(18) 0.0253(16) -0.0064(17)
C1 0.0374(16) 0.0404(19) 0.0467(17) 0.0000(15) 0.0038(14) -0.0009(14)
C2 0.0399(17) 0.042(2) 0.0528(19) 0.0012(15) 0.0112(14) 0.0023(15)
C7 0.0471(19) 0.050(2) 0.0365(16) -0.0030(16) 0.0005(14) -0.0031(16)
C12 0.052(2) 0.036(2) 0.058(2) -0.0084(16) 0.0171(17) 0.0038(16)
C3 0.0434(19) 0.037(2) 0.072(2) 0.0029(18) 0.0135(17) 0.0047(15)
C6 0.0380(17) 0.047(2) 0.0413(17) 0.0004(15) 0.0023(13) 0.0018(14)
C4 0.0413(18) 0.054(2) 0.058(2) 0.0154(18) 0.0070(16) 0.0025(17)
C5 0.0404(18) 0.058(3) 0.0474(18) 0.0071(17) 0.0033(14) -0.0029(17)
C18 0.055(2) 0.085(3) 0.061(2) -0.019(2) 0.025(2) -0.010(2)
C19 0.092(3) 0.060(3) 0.071(3) 0.005(2) 0.049(3) 0.016(2)
C9 0.063(2) 0.046(2) 0.057(2) -0.0123(18) 0.0112(18) -0.0120(18)
C8 0.091(3) 0.044(2) 0.046(2) -0.0126(17) -0.0022(19) 0.001(2)
C13 0.068(3) 0.044(2) 0.068(2) -0.025(2) -0.0028(19) 0.0092(19)
C17 0.064(3) 0.063(3) 0.077(3) 0.027(2) 0.005(2) 0.010(2)
C10 0.064(3) 0.076(4) 0.112(4) -0.028(3) 0.028(3) 0.005(2)
C11 0.125(4) 0.045(3) 0.066(3) 0.010(2) 0.009(3) 0.002(3)
C14A 0.059(3) 0.058(4) 0.050(3) -0.024(3) 0.006(2) 0.000(3)
C15A 0.050(5) 0.107(9) 0.107(6) -0.027(7) 0.023(4) -0.010(5)
C16A 0.099(6) 0.065(5) 0.052(4) -0.017(3) -0.012(3) 0.004(4)
C14B 0.063(9) 0.042(8) 0.078(9) -0.024(7) 0.014(7) -0.012(6)
C15B 0.025(9) 0.14(2) 0.116(17) -0.05(2) -0.010(9) -0.009(12)
C16B 0.14(2) 0.13(2) 0.062(11) -0.022(14) 0.022(13) -0.027(19)
O3 0.193(6) 0.145(5) 0.144(4) -0.019(4) 0.084(4) 0.035(4)
O6 0.119(4) 0.337(12) 0.153(5) 0.051(6) 0.067(4) -0.013(6)
O4 0.362(13) 0.077(4) 0.282(9) 0.031(5) 0.124(9) 0.010(6)
O5 0.149(5) 0.391(13) 0.099(4) -0.038(6) -0.006(3) -0.049(7)

loop_
_atom_type_symbol
_atom_type_description
_atom_type_scat_dispersion_real
_atom_type_scat_dispersion_imag
_atom_type_scat_source
C C 0.0033 0.0016 'International Tables Vol C Tables 4.2.6.8 and 6.1.1.4'
H H 0.0000 0.0000 'International Tables Vol C Tables 4.2.6.8 and 6.1.1.4'
Ag Ag -0.8971 1.1015 'International Tables Vol C Tables 4.2.6.8 and 6.1.1.4'
Cl Cl 0.1484 0.1585 'International Tables Vol C Tables 4.2.6.8 and 6.1.1.4'
N N 0.0061 0.0033 'International Tables Vol C Tables 4.2.6.8 and 6.1.1.4'
O O 0.0106 0.0060 'International Tables Vol C Tables 4.2.6.8 and 6.1.1.4'
Zn Zn 0.2839 1.4301 'International Tables Vol C Tables 4.2.6.8 and 6.1.1.4'

loop_
_geom_angle_atom_site_label_1
_geom_angle_atom_site_label_2
_geom_angle_atom_site_label_3
_geom_angle
_geom_angle_site_symmetry_1
_geom_angle_site_symmetry_3
_geom_angle_publ_flag
C18 Ag1 C18 180.0 3_566 . ?
C19 Ag2 C19 180.0 3_665 . ?
O2 Zn1 Zn2 38.31(7) . . ?
O2 Zn1 O1 80.76(9) . . ?
O2 Zn1 N1 151.16(11) . . ?
O2 Zn1 N2 100.86(11) . . ?
O2 Zn1 N3 104.29(12) . . ?
O1 Zn1 Zn2 43.01(6) . . ?
O1 Zn1 N1 83.68(11) . . ?
O1 Zn1 N2 148.62(12) . . ?
N1 Zn1 Zn2 119.61(9) . . ?
N1 Zn1 N2 80.48(11) . . ?
N2 Zn1 Zn2 127.75(8) . . ?
N3 Zn1 Zn2 115.94(10) . . ?
N3 Zn1 O1 107.16(14) . . ?
N3 Zn1 N1 103.44(13) . . ?
N3 Zn1 N2 102.79(14) . . ?
O2 Zn2 Zn1 39.56(7) . . ?
O2 Zn2 O1 80.06(10) . . ?
O2 Zn2 N4 141.84(12) . . ?
O2 Zn2 N5 106.72(12) . . ?
O2 Zn2 N6 100.30(13) . . ?
O1 Zn2 Zn1 41.05(7) . . ?
O1 Zn2 N5 160.08(11) . . ?
N4 Zn2 Zn1 118.77(8) . . ?
N4 Zn2 O1 82.11(10) . . ?
N4 Zn2 N5 81.37(12) . . ?
N5 Zn2 Zn1 145.12(10) . . ?
N6 Zn2 Zn1 95.27(11) . . ?
N6 Zn2 O1 95.59(13) . . ?
N6 Zn2 N4 114.85(14) . . ?
N6 Zn2 N5 101.40(14) . . ?
O6 Cl1 O3 108.8(5) . . ?
O4 Cl1 O3 100.1(4) . . ?
O4 Cl1 O6 110.7(6) . . ?
O5 Cl1 O3 113.0(5) . . ?
O5 Cl1 O6 104.0(4) . . ?
O5 Cl1 O4 120.0(6) . . ?
Zn1 O2 H2 114(3) . . ?
Zn2 O2 Zn1 102.13(10) . . ?
Zn2 O2 H2 115(3) . . ?
Zn1 O1 Zn2 95.93(10) . . ?
C1 O1 Zn1 133.3(2) . . ?
C1 O1 Zn2 130.3(2) . . ?
C12 N4 Zn2 129.2(2) . . ?
C12 N4 C13 117.8(3) . . ?
C13 N4 Zn2 112.8(2) . . ?
C7 N1 Zn1 128.7(3) . . ?
C7 N1 C8 118.7(3) . . ?
C8 N1 Zn1 112.5(2) . . ?
C9 N2 Zn1 104.4(2) . . ?
C9 N2 C11 109.6(3) . . ?
C10 N2 Zn1 111.3(3) . . ?
C10 N2 C9 111.1(3) . . ?
C10 N2 C11 110.3(4) . . ?
C11 N2 Zn1 110.0(3) . . ?
C14A N5 Zn2 102.6(3) . . ?
C14A N5 C16A 103.9(5) . . ?
C15A N5 Zn2 114.9(5) . . ?
C15A N5 C14A 111.2(5) . . ?
C15A N5 C16A 110.6(6) . . ?
C16A N5 Zn2 112.8(3) . . ?
C14B N5 Zn2 100.6(5) . . ?
C15B N5 Zn2 108.7(9) . . ?
C15B N5 C14B 89.6(13) . . ?
C16B N5 Zn2 117.7(11) . . ?
C16B N5 C14B 116.4(13) . . ?
C16B N5 C15B 119.0(17) . . ?
C19 N6 Zn2 165.4(4) . . ?
C18 N3 Zn1 161.4(4) . . ?
O1 C1 C2 121.3(3) . . ?
O1 C1 C6 121.2(3) . . ?
C2 C1 C6 117.5(3) . . ?
C1 C2 C12 121.8(3) . . ?
C3 C2 C1 120.3(3) . . ?
C3 C2 C12 117.9(3) . . ?
N1 C7 H7 117.1 . . ?
N1 C7 C6 125.8(3) . . ?
C6 C7 H7 117.1 . . ?
N4 C12 C2 126.5(3) . . ?
N4 C12 H12 116.7 . . ?
C2 C12 H12 116.7 . . ?
C2 C3 H3 118.9 . . ?
C4 C3 C2 122.3(4) . . ?
C4 C3 H3 118.9 . . ?
C1 C6 C7 122.6(3) . . ?
C5 C6 C1 118.8(3) . . ?
C5 C6 C7 118.5(3) . . ?
C3 C4 C17 121.9(4) . . ?
C5 C4 C3 117.5(3) . . ?
C5 C4 C17 120.6(4) . . ?
C6 C5 H5 118.2 . . ?
C4 C5 C6 123.6(3) . . ?
C4 C5 H5 118.2 . . ?
N3 C18 Ag1 173.6(4) . . ?
N6 C19 Ag2 178.2(5) . . ?
N2 C9 H9A 109.5 . . ?
N2 C9 H9B 109.5 . . ?
N2 C9 C8 110.9(3) . . ?
H9A C9 H9B 108.0 . . ?
C8 C9 H9A 109.5 . . ?
C8 C9 H9B 109.5 . . ?
N1 C8 C9 110.3(3) . . ?
N1 C8 H8A 109.6 . . ?
N1 C8 H8B 109.6 . . ?
C9 C8 H8A 109.6 . . ?
C9 C8 H8B 109.6 . . ?
H8A C8 H8B 108.1 . . ?
N4 C13 H13A 110.1 . . ?
N4 C13 H13B 110.1 . . ?
N4 C13 H13C 110.6 . . ?
N4 C13 H13D 110.6 . . ?
N4 C13 C14A 108.0(4) . . ?
N4 C13 C14B 105.5(6) . . ?
H13A C13 H13B 108.4 . . ?
H13C C13 H13D 108.8 . . ?
C14A C13 H13A 110.1 . . ?
C14A C13 H13B 110.1 . . ?
C14B C13 H13C 110.6 . . ?
C14B C13 H13D 110.6 . . ?
C4 C17 H17A 109.5 . . ?
C4 C17 H17B 109.5 . . ?
C4 C17 H17C 109.5 . . ?
H17A C17 H17B 109.5 . . ?
H17A C17 H17C 109.5 . . ?
H17B C17 H17C 109.5 . . ?
N2 C10 H10A 109.5 . . ?
N2 C10 H10B 109.5 . . ?
N2 C10 H10C 109.5 . . ?
H10A C10 H10B 109.5 . . ?
H10A C10 H10C 109.5 . . ?
H10B C10 H10C 109.5 . . ?
N2 C11 H11A 109.5 . . ?
N2 C11 H11B 109.5 . . ?
N2 C11 H11C 109.5 . . ?
H11A C11 H11B 109.5 . . ?
H11A C11 H11C 109.5 . . ?
H11B C11 H11C 109.5 . . ?
N5 C14A C13 107.8(4) . . ?
N5 C14A H14A 110.1 . . ?
N5 C14A H14B 110.1 . . ?
C13 C14A H14A 110.1 . . ?
C13 C14A H14B 110.1 . . ?
H14A C14A H14B 108.5 . . ?
N5 C15A H15A 109.5 . . ?
N5 C15A H15B 109.5 . . ?
N5 C15A H15C 109.5 . . ?
H15A C15A H15B 109.5 . . ?
H15A C15A H15C 109.5 . . ?
H15B C15A H15C 109.5 . . ?
N5 C16A H16A 109.5 . . ?
N5 C16A H16B 109.5 . . ?
N5 C16A H16C 109.5 . . ?
H16A C16A H16B 109.5 . . ?
H16A C16A H16C 109.5 . . ?
H16B C16A H16C 109.5 . . ?
N5 C14B H14C 111.4 . . ?
N5 C14B H14D 111.4 . . ?
C13 C14B N5 101.9(8) . . ?
C13 C14B H14C 111.4 . . ?
C13 C14B H14D 111.4 . . ?
H14C C14B H14D 109.2 . . ?
N5 C15B H15D 109.5 . . ?
N5 C15B H15E 109.5 . . ?
N5 C15B H15F 109.5 . . ?
H15D C15B H15E 109.5 . . ?
H15D C15B H15F 109.5 . . ?
H15E C15B H15F 109.5 . . ?
N5 C16B H16D 109.5 . . ?
N5 C16B H16E 109.5 . . ?
N5 C16B H16F 109.5 . . ?
H16D C16B H16E 109.5 . . ?
H16D C16B H16F 109.5 . . ?
H16E C16B H16F 109.5 . . ?

loop_
_geom_bond_atom_site_label_1
_geom_bond_atom_site_label_2
_geom_bond_distance
_geom_bond_site_symmetry_2
_geom_bond_publ_flag
Ag1 C18 2.047(4) 3_566 ?
Ag1 C18 2.047(4) . ?
Ag2 C19 2.058(4) 3_665 ?
Ag2 C19 2.058(4) . ?
Zn1 Zn2 3.0659(5) . ?
Zn1 O2 1.997(2) . ?
Zn1 O1 2.024(3) . ?
Zn1 N1 2.108(3) . ?
Zn1 N2 2.122(3) . ?
Zn1 N3 2.017(3) . ?
Zn2 O2 1.944(3) . ?
Zn2 O1 2.103(2) . ?
Zn2 N4 2.079(3) . ?
Zn2 N5 2.169(3) . ?
Zn2 N6 2.023(3) . ?
Cl1 O3 1.392(5) . ?
Cl1 O6 1.374(7) . ?
Cl1 O4 1.357(7) . ?
Cl1 O5 1.332(6) . ?
O2 H2 0.942(19) . ?
O1 C1 1.300(4) . ?
N4 C12 1.282(5) . ?
N4 C13 1.466(5) . ?
N1 C7 1.261(5) . ?
N1 C8 1.471(5) . ?
N2 C9 1.477(5) . ?
N2 C10 1.462(5) . ?
N2 C11 1.482(5) . ?
N5 C14A 1.481(6) . ?
N5 C15A 1.421(11) . ?
N5 C16A 1.556(8) . ?
N5 C14B 1.611(15) . ?
N5 C15B 1.55(2) . ?
N5 C16B 1.32(2) . ?
N6 C19 1.120(5) . ?
N3 C18 1.125(5) . ?
C1 C2 1.414(5) . ?
C1 C6 1.431(5) . ?
C2 C12 1.457(5) . ?
C2 C3 1.396(5) . ?
C7 H7 0.9300 . ?
C7 C6 1.458(5) . ?
C12 H12 0.9300 . ?
C3 H3 0.9300 . ?
C3 C4 1.383(5) . ?
C6 C5 1.403(5) . ?
C4 C5 1.364(6) . ?
C4 C17 1.518(5) . ?
C5 H5 0.9300 . ?
C9 H9A 0.9700 . ?
C9 H9B 0.9700 . ?
C9 C8 1.511(6) . ?
C8 H8A 0.9700 . ?
C8 H8B 0.9700 . ?
C13 H13A 0.9700 . ?
C13 H13B 0.9700 . ?
C13 H13C 0.9700 . ?
C13 H13D 0.9700 . ?
C13 C14A 1.555(7) . ?
C13 C14B 1.546(15) . ?
C17 H17A 0.9600 . ?
C17 H17B 0.9600 . ?
C17 H17C 0.9600 . ?
C10 H10A 0.9600 . ?
C10 H10B 0.9600 . ?
C10 H10C 0.9600 . ?
C11 H11A 0.9600 . ?
C11 H11B 0.9600 . ?
C11 H11C 0.9600 . ?
C14A H14A 0.9700 . ?
C14A H14B 0.9700 . ?
C15A H15A 0.9600 . ?
C15A H15B 0.9600 . ?
C15A H15C 0.9600 . ?
C16A H16A 0.9600 . ?
C16A H16B 0.9600 . ?
C16A H16C 0.9600 . ?
C14B H14C 0.9700 . ?
C14B H14D 0.9700 . ?
C15B H15D 0.9600 . ?
C15B H15E 0.9600 . ?
C15B H15F 0.9600 . ?
C16B H16D 0.9600 . ?
C16B H16E 0.9600 . ?
C16B H16F 0.9600 . ?

loop_
_geom_torsion_atom_site_label_1
_geom_torsion_atom_site_label_2
_geom_torsion_atom_site_label_3
_geom_torsion_atom_site_label_4
_geom_torsion
_geom_torsion_site_symmetry_1
_geom_torsion_site_symmetry_2
_geom_torsion_site_symmetry_3
_geom_torsion_site_symmetry_4
_geom_torsion_publ_flag
Zn1 O1 C1 C2 160.2(3) . . . . ?
Zn1 O1 C1 C6 -19.3(5) . . . . ?
Zn1 N1 C7 C6 5.5(6) . . . . ?
Zn1 N1 C8 C9 11.2(5) . . . . ?
Zn1 N2 C9 C8 50.2(4) . . . . ?
Zn2 O1 C1 C2 -29.8(5) . . . . ?
Zn2 O1 C1 C6 150.7(3) . . . . ?
Zn2 N4 C12 C2 3.6(6) . . . . ?
Zn2 N4 C13 C14A -25.0(4) . . . . ?
Zn2 N4 C13 C14B 37.9(7) . . . . ?
Zn2 N5 C14A C13 -53.3(4) . . . . ?
Zn2 N5 C14B C13 57.7(8) . . . . ?
O1 C1 C2 C12 1.0(5) . . . . ?
O1 C1 C2 C3 -178.3(3) . . . . ?
O1 C1 C6 C7 -2.7(5) . . . . ?
O1 C1 C6 C5 -179.9(3) . . . . ?
N4 C13 C14A N5 53.9(5) . . . . ?
N4 C13 C14B N5 -63.7(8) . . . . ?
N1 C7 C6 C1 8.9(6) . . . . ?
N1 C7 C6 C5 -173.9(4) . . . . ?
N2 C9 C8 N1 -41.7(5) . . . . ?
C1 C2 C12 N4 12.2(6) . . . . ?
C1 C2 C3 C4 -2.0(6) . . . . ?
C1 C6 C5 C4 -1.8(6) . . . . ?
C2 C1 C6 C7 177.8(3) . . . . ?
C2 C1 C6 C5 0.6(5) . . . . ?
C2 C3 C4 C5 0.8(6) . . . . ?
C2 C3 C4 C17 -178.7(4) . . . . ?
C7 N1 C8 C9 -166.9(4) . . . . ?
C7 C6 C5 C4 -179.2(4) . . . . ?
C12 N4 C13 C14A 159.3(4) . . . . ?
C12 N4 C13 C14B -137.7(7) . . . . ?
C12 C2 C3 C4 178.6(3) . . . . ?
C3 C2 C12 N4 -168.4(4) . . . . ?
C3 C4 C5 C6 1.1(6) . . . . ?
C6 C1 C2 C12 -179.5(3) . . . . ?
C6 C1 C2 C3 1.2(5) . . . . ?
C8 N1 C7 C6 -176.7(4) . . . . ?
C13 N4 C12 C2 178.4(4) . . . . ?
C17 C4 C5 C6 -179.4(4) . . . . ?
C10 N2 C9 C8 -69.8(5) . . . . ?
C11 N2 C9 C8 168.1(4) . . . . ?
C15A N5 C14A C13 70.0(7) . . . . ?
C16A N5 C14A C13 -171.0(5) . . . . ?
C15B N5 C14B C13 166.7(12) . . . . ?
C16B N5 C14B C13 -70.8(16) . . . . ?
